data_4503990
loop_
_publ_author_name
'Shi, Xue-Fang'
'Zhang, Wen-Qin'

_publ_section_title
;
 Water Tape Assembled in
 1,10-Bis(2-pyrazinylcarbonyl)-1,4,7,10-tetraazadecane via H-Bonding and
 \p&#x2212;\p Stacking
;
_journal_issue 4
_journal_name_full 'Crystal Growth &amp; Design'
_journal_page_first 595
_journal_paper_doi 10.1021/cg0606390
_journal_volume 7
_journal_year 2007
_chemical_formula_sum 'C16 H34 N8 O8'
_chemical_formula_weight 466.51
_chemical_melting_point 410
_chemical_name_systematic ?
_space_group_IT_number 14
_symmetry_cell_setting monoclinic
_symmetry_space_group_name_Hall '-P 2ybc'
_symmetry_space_group_name_H-M 'P 1 21/c 1'
_atom_sites_solution_hydrogens geom
_atom_sites_solution_primary direct
_atom_sites_solution_secondary difmap
_audit_creation_method SHELXL-97
_cell_angle_alpha 90.00
_cell_angle_beta 93.143(4)
_cell_angle_gamma 90.00
_cell_formula_units_Z 2
_cell_length_a 4.6039(9)
_cell_length_b 6.8600(14)
_cell_length_c 38.115(8)
_cell_measurement_reflns_used 1594
_cell_measurement_temperature 294(2)
_cell_measurement_theta_max 22.83
_cell_measurement_theta_min 3.02
_cell_volume 1202.0(4)
_computing_cell_refinement 'Bruker SMART'
_computing_data_collection 'Bruker SMART'
_computing_data_reduction 'Bruker SAINT'
_computing_molecular_graphics 'Bruker SHELXTL'
_computing_publication_material 'Bruker SHELXTL'
_computing_structure_refinement 'SHELXL-97 (Sheldrick, 1997)'
_computing_structure_solution 'SHELXS-97 (Sheldrick, 1990)'
_diffrn_ambient_temperature 294(2)
_diffrn_measured_fraction_theta_full 0.996
_diffrn_measured_fraction_theta_max 0.996
_diffrn_measurement_device_type 'CCD area detector'
_diffrn_measurement_method 'phi and omega scans'
_diffrn_radiation_monochromator graphite
_diffrn_radiation_source 'fine-focus sealed tube'
_diffrn_radiation_type MoK\a
_diffrn_radiation_wavelength 0.71073
_diffrn_reflns_av_R_equivalents 0.0360
_diffrn_reflns_av_sigmaI/netI 0.0457
_diffrn_reflns_limit_h_max 5
_diffrn_reflns_limit_h_min -5
_diffrn_reflns_limit_k_max 5
_diffrn_reflns_limit_k_min -8
_diffrn_reflns_limit_l_max 47
_diffrn_reflns_limit_l_min -42
_diffrn_reflns_number 6506
_diffrn_reflns_theta_full 26.33
_diffrn_reflns_theta_max 26.33
_diffrn_reflns_theta_min 1.07
_diffrn_standards_decay_% 0
_diffrn_standards_interval_count 0
_diffrn_standards_interval_time 0
_diffrn_standards_number 0
_exptl_absorpt_coefficient_mu 0.103
_exptl_absorpt_correction_T_max 0.9897
_exptl_absorpt_correction_T_min 0.9624
_exptl_absorpt_correction_type multi-scan
_exptl_absorpt_process_details sadabs
_exptl_crystal_colour colorless
_exptl_crystal_density_diffrn 1.289
_exptl_crystal_density_method 'not measured'
_exptl_crystal_F_000 500
_exptl_crystal_size_max 0.22
_exptl_crystal_size_mid 0.12
_exptl_crystal_size_min 0.10
_refine_diff_density_max 0.222
_refine_diff_density_min -0.205
_refine_diff_density_rms 0.045
_refine_ls_extinction_method none
_refine_ls_goodness_of_fit_ref 1.048
_refine_ls_hydrogen_treatment mixed
_refine_ls_matrix_type full
_refine_ls_number_parameters 166
_refine_ls_number_reflns 2449
_refine_ls_number_restraints 11
_refine_ls_restrained_S_all 1.046
_refine_ls_R_factor_all 0.1023
_refine_ls_R_factor_gt 0.0596
_refine_ls_shift/su_max 0.002
_refine_ls_shift/su_mean 0.000
_refine_ls_structure_factor_coef Fsqd
_refine_ls_weighting_details 'calc w=1/[\s^2^(Fo^2^)+(0.0541P)^2^+0.8866P] where P=(Fo^2^+2Fc^2^)/3'
_refine_ls_weighting_scheme calc
_refine_ls_wR_factor_gt 0.1397
_refine_ls_wR_factor_ref 0.1574
_reflns_number_gt 1520
_reflns_number_total 2449
_reflns_threshold_expression >2sigma(I)
_cod_data_source_file cg0606390si20061209_093240.cif
_cod_data_source_block 1
_cod_depositor_comments
;
The following automatic conversions were performed:

'_symmetry_cell_setting' value 'Monoclinic' changed to 'monoclinic'
according to /home/saulius/struct/CIF-dictionaries/cif_core.dic
dictionary named 'cif_core.dic' version 2.4.1 from 2010-06-29.

Automatic conversion script
Id: cif_fix_values 1715 2011-07-08 13:25:40Z adriana 
;
_cod_original_sg_symbol_H-M P2(1)/c
_cod_database_code 4503990

loop_
_symmetry_equiv_pos_as_xyz
'x, y, z'
'-x, y+1/2, -z+1/2'
'-x, -y, -z'
'x, -y-1/2, z-1/2'

loop_
_atom_site_label
_atom_site_type_symbol
_atom_site_fract_x
_atom_site_fract_y
_atom_site_fract_z
_atom_site_U_iso_or_equiv
_atom_site_adp_type
_atom_site_occupancy
_atom_site_symmetry_multiplicity
_atom_site_calc_flag
_atom_site_refinement_flags
O1 O 0.7731(6) 0.5020(3) 0.65961(6) 0.0648(7) Uani 1 1 d .
N1 N 0.2343(7) 0.7815(6) 0.72783(8) 0.0822(10) Uani 1 1 d .
N2 N 0.4902(6) 0.9738(4) 0.67316(7) 0.0579(7) Uani 1 1 d .
N3 N 0.8583(5) 0.7880(3) 0.63261(6) 0.0411(6) Uani 1 1 d .
H3 H 0.8048 0.9087 0.6317 0.049 Uiso 1 1 d R
N4 N 1.0660(4) 0.6022(3) 0.54539(5) 0.0355(5) Uani 1 1 d .
H4 H 1.1904 0.5145 0.5519 0.043 Uiso 1 1 d R
C1 C 0.4116(8) 0.6919(6) 0.70662(8) 0.0632(9) Uani 1 1 d .
H1 H 0.4498 0.5601 0.7102 0.076 Uiso 1 1 calc R
C2 C 0.1876(8) 0.9683(8) 0.72099(10) 0.0774(12) Uani 1 1 d .
H2 H 0.0654 1.0377 0.7351 0.093 Uiso 1 1 calc R
C3 C 0.3121(8) 1.0638(6) 0.69394(10) 0.0722(11) Uani 1 1 d .
H3C H 0.2703 1.1950 0.6901 0.087 Uiso 1 1 calc R
C4 C 0.5404(6) 0.7852(5) 0.67974(7) 0.0436(7) Uani 1 1 d .
C5 C 0.7357(6) 0.6786(4) 0.65618(7) 0.0422(7) Uani 1 1 d .
C6 C 1.0463(6) 0.7146(4) 0.60634(6) 0.0387(6) Uani 1 1 d .
H6A H 1.1451 0.5983 0.6152 0.046 Uiso 1 1 calc R
H6B H 1.1929 0.8117 0.6018 0.046 Uiso 1 1 calc R
C7 C 0.8746(5) 0.6669(4) 0.57231(6) 0.0354(6) Uani 1 1 d .
H7A H 0.7344 0.5652 0.5766 0.042 Uiso 1 1 calc R
H7B H 0.7684 0.7816 0.5640 0.042 Uiso 1 1 calc R
C8 C 0.9008(6) 0.5277(4) 0.51423(6) 0.0370(6) Uani 1 1 d .
H8A H 0.7654 0.6268 0.5054 0.044 Uiso 1 1 calc R
H8B H 0.7891 0.4146 0.5207 0.044 Uiso 1 1 calc R
O2 O 0.2607(5) 0.9690(3) 0.51977(6) 0.0526(6) Uani 1 1 d D
H2A H 0.238(6) 0.859(2) 0.5290(7) 0.063 Uiso 1 1 d D
H2B H 0.403(10) 0.970(6) 0.5065(15) 0.063 Uiso 0.50 1 d PD
H2C H 0.129(9) 0.995(6) 0.5041(13) 0.063 Uiso 0.50 1 d PD
O3 O 0.3235(5) 0.2344(3) 0.57354(6) 0.0562(6) Uani 1 1 d D
H3A H 0.484(4) 0.225(5) 0.5853(7) 0.067 Uiso 1 1 d D
H3B H 0.306(6) 0.151(4) 0.5573(6) 0.067 Uiso 1 1 d D
O4 O 0.8432(5) 0.1969(3) 0.61265(6) 0.0560(6) Uani 1 1 d D
H4A H 0.841(6) 0.287(3) 0.6280(6) 0.067 Uiso 1 1 d D
H4B H 0.985(5) 0.212(4) 0.5997(7) 0.067 Uiso 1 1 d D

loop_
_atom_site_aniso_label
_atom_site_aniso_U_11
_atom_site_aniso_U_22
_atom_site_aniso_U_33
_atom_site_aniso_U_23
_atom_site_aniso_U_13
_atom_site_aniso_U_12
O1 0.0978(18) 0.0425(13) 0.0560(14) -0.0009(11) 0.0215(13) 0.0024(12)
N1 0.085(2) 0.109(3) 0.0555(18) -0.018(2) 0.0316(17) -0.016(2)
N2 0.0654(18) 0.0553(17) 0.0549(16) -0.0138(14) 0.0205(14) 0.0007(14)
N3 0.0501(14) 0.0368(13) 0.0372(12) -0.0058(11) 0.0082(11) 0.0010(11)
N4 0.0324(11) 0.0440(13) 0.0300(11) -0.0075(10) 0.0017(9) 0.0031(10)
C1 0.073(2) 0.073(2) 0.0448(18) -0.0024(17) 0.0140(17) -0.0094(19)
C2 0.057(2) 0.112(4) 0.066(2) -0.039(3) 0.0201(19) -0.005(2)
C3 0.071(2) 0.068(2) 0.079(2) -0.025(2) 0.019(2) 0.0076(19)
C4 0.0454(16) 0.0506(18) 0.0352(15) -0.0077(14) 0.0049(13) -0.0085(14)
C5 0.0542(18) 0.0385(17) 0.0341(15) -0.0084(13) 0.0039(13) -0.0062(14)
C6 0.0388(15) 0.0438(16) 0.0339(14) -0.0071(12) 0.0041(12) 0.0004(13)
C7 0.0347(14) 0.0379(15) 0.0339(14) -0.0037(11) 0.0049(11) 0.0004(11)
C8 0.0372(14) 0.0395(15) 0.0348(14) -0.0047(12) 0.0057(11) -0.0038(12)
O2 0.0544(14) 0.0422(12) 0.0613(15) 0.0047(10) 0.0042(11) -0.0055(10)
O3 0.0580(14) 0.0544(14) 0.0558(14) -0.0100(11) -0.0001(11) 0.0012(11)
O4 0.0641(14) 0.0438(12) 0.0617(15) -0.0058(11) 0.0176(11) 0.0006(11)

loop_
_atom_type_symbol
_atom_type_description
_atom_type_scat_dispersion_real
_atom_type_scat_dispersion_imag
_atom_type_scat_source
C C 0.0033 0.0016 'International Tables Vol C Tables 4.2.6.8 and 6.1.1.4'
H H 0.0000 0.0000 'International Tables Vol C Tables 4.2.6.8 and 6.1.1.4'
N N 0.0061 0.0033 'International Tables Vol C Tables 4.2.6.8 and 6.1.1.4'
O O 0.0106 0.0060 'International Tables Vol C Tables 4.2.6.8 and 6.1.1.4'

loop_
_geom_angle_atom_site_label_1
_geom_angle_atom_site_label_2
_geom_angle_atom_site_label_3
_geom_angle
_geom_angle_site_symmetry_1
_geom_angle_site_symmetry_3
C2 N1 C1 115.2(3) . .
C3 N2 C4 116.5(3) . .
C5 N3 C6 124.5(2) . .
C5 N3 H3 116.1 . .
C6 N3 H3 119.0 . .
C7 N4 C8 111.70(19) . .
C7 N4 H4 115.4 . .
C8 N4 H4 107.4 . .
N1 C1 C4 123.0(4) . .
N1 C1 H1 118.5 . .
C4 C1 H1 118.5 . .
N1 C2 C3 122.7(4) . .
N1 C2 H2 118.6 . .
C3 C2 H2 118.6 . .
N2 C3 C2 121.6(4) . .
N2 C3 H3C 119.2 . .
C2 C3 H3C 119.2 . .
N2 C4 C1 121.0(3) . .
N2 C4 C5 117.7(3) . .
C1 C4 C5 121.3(3) . .
O1 C5 N3 124.7(3) . .
O1 C5 C4 120.2(3) . .
N3 C5 C4 115.1(3) . .
N3 C6 C7 111.3(2) . .
N3 C6 H6A 109.4 . .
C7 C6 H6A 109.4 . .
N3 C6 H6B 109.4 . .
C7 C6 H6B 109.4 . .
H6A C6 H6B 108.0 . .
N4 C7 C6 111.2(2) . .
N4 C7 H7A 109.4 . .
C6 C7 H7A 109.4 . .
N4 C7 H7B 109.4 . .
C6 C7 H7B 109.4 . .
H7A C7 H7B 108.0 . .
N4 C8 C8 111.3(3) . 3_766
N4 C8 H8A 109.4 . .
C8 C8 H8A 109.4 3_766 .
N4 C8 H8B 109.4 . .
C8 C8 H8B 109.4 3_766 .
H8A C8 H8B 108.0 . .
H2A O2 H2B 112.0(18) . .
H2A O2 H2C 112.3(19) . .
H2B O2 H2C 97(6) . .
H3A O3 H3B 112.6(17) . .
H4A O4 H4B 110.7(17) . .

loop_
_geom_bond_atom_site_label_1
_geom_bond_atom_site_label_2
_geom_bond_distance
_geom_bond_site_symmetry_2
O1 C5 1.229(3) .
N1 C2 1.323(6) .
N1 C1 1.331(4) .
N2 C3 1.324(4) .
N2 C4 1.336(4) .
N3 C5 1.321(4) .
N3 C6 1.449(3) .
N3 H3 0.8642 .
N4 C7 1.458(3) .
N4 C8 1.466(3) .
N4 H4 0.8582 .
C1 C4 1.370(4) .
C1 H1 0.9300 .
C2 C3 1.373(5) .
C2 H2 0.9300 .
C3 H3C 0.9300 .
C4 C5 1.496(4) .
C6 C7 1.517(3) .
C6 H6A 0.9700 .
C6 H6B 0.9700 .
C7 H7A 0.9700 .
C7 H7B 0.9700 .
C8 C8 1.504(5) 3_766
C8 H8A 0.9700 .
C8 H8B 0.9700 .
O2 H2A 0.844(10) .
O2 H2B 0.851(10) .
O2 H2C 0.845(10) .
O3 H3A 0.846(10) .
O3 H3B 0.844(10) .
O4 H4A 0.852(10) .
O4 H4B 0.848(10) .

loop_
_geom_hbond_atom_site_label_D
_geom_hbond_atom_site_label_H
_geom_hbond_atom_site_label_A
_geom_hbond_distance_DH
_geom_hbond_distance_HA
_geom_hbond_distance_DA
_geom_hbond_angle_DHA
_geom_hbond_site_symmetry_A
O4 H4B O3 0.848(10) 1.900(11) 2.746(3) 175(3) 1_655
O4 H4A O1 0.852(10) 1.940(11) 2.785(3) 171(3) .
O3 H3B O2 0.844(10) 1.901(10) 2.745(3) 178(3) 1_545
O3 H3A O4 0.846(10) 1.915(10) 2.761(3) 178(4) .
O2 H2C O2 0.845(10) 1.98(2) 2.796(4) 161(5) 3_576
O2 H2B O2 0.851(10) 1.933(14) 2.770(4) 167(5) 3_676
O2 H2A N4 0.844(10) 2.041(13) 2.861(3) 164(3) 1_455
N4 H4 O3 0.86 2.17 2.963(3) 154.5 1_655
N3 H3 N2 0.86 2.25 2.678(3) 110.9 .
N3 H3 O4 0.86 2.12 2.906(3) 151.6 1_565

loop_
_geom_torsion_atom_site_label_1
_geom_torsion_atom_site_label_2
_geom_torsion_atom_site_label_3
_geom_torsion_atom_site_label_4
_geom_torsion
_geom_torsion_site_symmetry_4
C2 N1 C1 C4 0.7(5) .
C1 N1 C2 C3 0.1(6) .
C4 N2 C3 C2 0.5(5) .
N1 C2 C3 N2 -0.7(6) .
C3 N2 C4 C1 0.3(5) .
C3 N2 C4 C5 178.7(3) .
N1 C1 C4 N2 -0.9(5) .
N1 C1 C4 C5 -179.2(3) .
C6 N3 C5 O1 2.6(5) .
C6 N3 C5 C4 -177.6(2) .
N2 C4 C5 O1 -175.0(3) .
C1 C4 C5 O1 3.4(4) .
N2 C4 C5 N3 5.2(4) .
C1 C4 C5 N3 -176.4(3) .
C5 N3 C6 C7 92.3(3) .
C8 N4 C7 C6 171.4(2) .
N3 C6 C7 N4 177.2(2) .
C7 N4 C8 C8 176.7(3) 3_766
